data_2011767
loop_
_publ_author_name
'Rapin, Jean-Philippe'
'Fran\,cois, Michel'

_publ_section_title
;
 The double-layered hydroxide
 3CaO&#x00B7;Al~2~O~3~&#x00B7;0.5CaBr~2~&#x00B7;0.5CaCl~2~&#x00B7;10H~2~O
;
_journal_issue 2
_journal_name_full 'Acta Crystallographica Section C'
_journal_page_first 137
_journal_page_last 138
_journal_paper_doi 10.1107/S0108270100014025
_journal_volume 57
_journal_year 2001
_chemical_formula_structural 'Ca2 Al (OH)6 Br0.478 Cl0.522 , 2H2 O'
_chemical_formula_sum 'Al Br0.478 Ca2 Cl0.522 H10 O8'
_chemical_formula_weight 302.01
_chemical_name_systematic
;
 ?
;
_space_group_IT_number 167
_symmetry_cell_setting trigonal
_symmetry_space_group_name_Hall '-R 3 2"c'
_symmetry_space_group_name_H-M 'R -3 c :H'
_audit_creation_method SHELXL-97
_cell_angle_alpha 90.00
_cell_angle_beta 90.00
_cell_angle_gamma 120.00
_cell_formula_units_Z 6
_cell_length_a 5.7537(4)
_cell_length_b 5.7537(4)
_cell_length_c 48.108(4)
_cell_measurement_reflns_used 25
_cell_measurement_temperature 293(2)
_cell_measurement_theta_max 50
_cell_measurement_theta_min 25
_cell_volume 1379.25(18)
_computing_cell_refinement 'HKL Scalepack (Otwinowski & Minor 1997)'
_computing_data_collection 'COLLECT (Nonius, 1998)'
_computing_data_reduction 'HKL Denzo and Scalepack'
_computing_molecular_graphics 'ATOMS (Dowty, 1995)'
_computing_publication_material 'WINWORD (Version 5.0)'
_computing_structure_refinement 'SHELXL97 (Sheldrick, 1997)'
_diffrn_ambient_temperature 293(2)
_diffrn_measured_fraction_theta_full .332
_diffrn_measured_fraction_theta_max .332
_diffrn_measurement_device_type 'Nonius B.V. Diffractometer'
_diffrn_measurement_method CCD
_diffrn_radiation_monochromator graphite
_diffrn_radiation_source 'fine-focus sealed tube'
_diffrn_radiation_type MoK\a
_diffrn_radiation_wavelength .71073
_diffrn_reflns_av_R_equivalents .0347
_diffrn_reflns_av_sigmaI/netI .0543
_diffrn_reflns_limit_h_max 8
_diffrn_reflns_limit_h_min -8
_diffrn_reflns_limit_k_max 8
_diffrn_reflns_limit_k_min -8
_diffrn_reflns_limit_l_max 70
_diffrn_reflns_limit_l_min 0
_diffrn_reflns_number 8579
_diffrn_reflns_theta_full 31.38
_diffrn_reflns_theta_max 31.38
_diffrn_reflns_theta_min 2.54
_diffrn_standards_decay_% 0
_diffrn_standards_interval_count 600
_diffrn_standards_number 0
_exptl_absorpt_coefficient_mu 3.579
_exptl_absorpt_correction_T_max .86
_exptl_absorpt_correction_T_min .48
_exptl_absorpt_correction_type empirical
_exptl_absorpt_process_details 'fitted by spherical harmonic functions (SORTAV; Blessing, 1995)'
_exptl_crystal_colour colorless
_exptl_crystal_density_diffrn 2.182
_exptl_crystal_density_meas ?
_exptl_crystal_density_method 'not measured'
_exptl_crystal_description plate
_exptl_crystal_F_000 916
_exptl_crystal_size_max .20
_exptl_crystal_size_mid .15
_exptl_crystal_size_min .04
_refine_diff_density_max .554
_refine_diff_density_min -.757
_refine_ls_extinction_method none
_refine_ls_goodness_of_fit_ref 1.050
_refine_ls_hydrogen_treatment constr
_refine_ls_matrix_type full
_refine_ls_number_parameters 29
_refine_ls_number_reflns 516
_refine_ls_number_restraints 3
_refine_ls_restrained_S_all 1.049
_refine_ls_R_factor_all .0585
_refine_ls_R_factor_gt .0381
_refine_ls_shift/su_max <0.001
_refine_ls_shift/su_mean .000
_refine_ls_structure_factor_coef Fsqd
_refine_ls_weighting_details 'calc w = 1/[\s^2^(Fo^2^)+(0.0151P)^2^+6.1190P] where P=(Fo^2^+2Fc^2^)/3'
_refine_ls_weighting_scheme sigma
_refine_ls_wR_factor_ref .0901
_reflns_number_gt 390
_reflns_number_total 516
_reflns_threshold_expression I>2\s(I)
_cod_data_source_file iz1005.cif
_cod_data_source_block I
_cod_depositor_comments
;
The following automatic conversions were performed:

'_exptl_crystal_density_meas' value 'none' was changed to '?' - the
value is perceived as not measured.

Automatic conversion script
Id: cif_fix_values 3008 2015-01-20 13:52:24Z robertas 
;
_cod_original_cell_volume 1379.21(18)
_cod_original_sg_symbol_H-M 'R -3 c'
_cod_original_formula_sum 'Al1 Br0.478 Ca2 Cl0.522 H10 O8'
_cod_database_code 2011767
_cod_database_fobs_code 2011767

loop_
_symmetry_equiv_pos_as_xyz
'x, y, z'
'-y, x-y, z'
'-x+y, -x, z'
'-y, -x, z+1/2'
'-x+y, y, z+1/2'
'x, x-y, z+1/2'
'x+2/3, y+1/3, z+1/3'
'-y+2/3, x-y+1/3, z+1/3'
'-x+y+2/3, -x+1/3, z+1/3'
'-y+2/3, -x+1/3, z+5/6'
'-x+y+2/3, y+1/3, z+5/6'
'x+2/3, x-y+1/3, z+5/6'
'x+1/3, y+2/3, z+2/3'
'-y+1/3, x-y+2/3, z+2/3'
'-x+y+1/3, -x+2/3, z+2/3'
'-y+1/3, -x+2/3, z+7/6'
'-x+y+1/3, y+2/3, z+7/6'
'x+1/3, x-y+2/3, z+7/6'
'-x, -y, -z'
'y, -x+y, -z'
'x-y, x, -z'
'y, x, -z-1/2'
'x-y, -y, -z-1/2'
'-x, -x+y, -z-1/2'
'-x+2/3, -y+1/3, -z+1/3'
'y+2/3, -x+y+1/3, -z+1/3'
'x-y+2/3, x+1/3, -z+1/3'
'y+2/3, x+1/3, -z-1/6'
'x-y+2/3, -y+1/3, -z-1/6'
'-x+2/3, -x+y+1/3, -z-1/6'
'-x+1/3, -y+2/3, -z+2/3'
'y+1/3, -x+y+2/3, -z+2/3'
'x-y+1/3, x+2/3, -z+2/3'
'y+1/3, x+2/3, -z+1/6'
'x-y+1/3, -y+2/3, -z+1/6'
'-x+1/3, -x+y+2/3, -z+1/6'

loop_
_atom_site_label
_atom_site_fract_x
_atom_site_fract_y
_atom_site_fract_z
_atom_site_U_iso_or_equiv
_atom_site_adp_type
_atom_site_calc_flag
_atom_site_refinement_flags
_atom_site_occupancy
_atom_site_disorder_assembly
_atom_site_disorder_group
_atom_site_type_symbol
Al .0000 .0000 .0000 .0136(3) Uani d S 1 . . Al
Ca .3333 .6667 .012218(19) .0161(2) Uani d S 1 . . Ca
Br .6667 .3333 .0833 .048(3) Uani d SP .478(8) . . Br
Cl .6667 .3333 .0833 .061(8) Uani d SP .522(8) . . Cl
O .3067(3) .2507(3) .02080(4) .0165(4) Uani d D 1 . . O
H .329(6) .206(6) .0386(4) .021 Uiso d D 1 . . H
OW .3333 .6667 .0640(11) .0539(12) Uani d SD 1 . . O
HW .438(12) .597(7) .0713(13) .066 Uiso d PD .6667 . . H

loop_
_atom_site_aniso_label
_atom_site_aniso_U_11
_atom_site_aniso_U_22
_atom_site_aniso_U_33
_atom_site_aniso_U_12
_atom_site_aniso_U_13
_atom_site_aniso_U_23
Al .0075(4) .0075(4) .0257(9) .0038(2) .000 .000
Ca .0095(2) .0095(2) .0294(5) .00477(12) .000 .000
Br .054(3) .054(3) .035(4) .0271(13) .000 .000
Cl .085(10) .085(10) .011(5) .043(5) .000 .000
O .0116(7) .0126(8) .0245(9) .0054(6) -.0020(6) .001
OW .0605(19) .0605(19) .041(2) .0303(9) .000 .000

loop_
_atom_type_symbol
_atom_type_description
_atom_type_scat_dispersion_real
_atom_type_scat_dispersion_imag
_atom_type_scat_source
Al Al .0645 .0514 'International Tables Vol C Tables 4.2.6.8 and 6.1.1.4'
Br Br -.2901 2.4595 'International Tables Vol C Tables 4.2.6.8 and 6.1.1.4'
Ca Ca .2262 .3064 'International Tables Vol C Tables 4.2.6.8 and 6.1.1.4'
Cl Cl .1484 .1585 'International Tables Vol C Tables 4.2.6.8 and 6.1.1.4'
H H .0000 .0000 'International Tables Vol C Tables 4.2.6.8 and 6.1.1.4'
O O .0106 .0060 'International Tables Vol C Tables 4.2.6.8 and 6.1.1.4'

loop_
_geom_angle_atom_site_label_1
_geom_angle_atom_site_label_2
_geom_angle_atom_site_label_3
_geom_angle_site_symmetry_1
_geom_angle_site_symmetry_3
_geom_angle
_geom_angle_publ_flag
O Al O . 2 95.08(7) n
O Al O . 3 95.08(7) n
O Al O 2 3 95.08(7) n
O Al O . 19 180.0 n
O Al O 2 19 84.92(7) n
O Al O 3 19 84.92(7) n
O Al O . 21 84.92(7) n
O Al O 2 21 84.92(7) n
O Al O 3 21 180.0 n
O Al O 19 21 95.08(7) n
O Al O . 20 84.92(7) n
O Al O 2 20 180.0 n
O Al O 3 20 84.92(7) n
O Al O 19 20 95.08(7) n
O Al O 21 20 95.08(7) n
O Al Ca . 19_565 103.59(5) n
O Al Ca 2 19_565 45.87(5) n
O Al Ca 3 19_565 137.32(5) n
O Al Ca 19 19_565 76.41(5) n
O Al Ca 21 19_565 42.68(5) n
O Al Ca 20 19_565 134.13(5) n
O Al Ca . 1_545 76.41(5) n
O Al Ca 2 1_545 134.13(5) n
O Al Ca 3 1_545 42.68(5) n
O Al Ca 19 1_545 103.59(5) n
O Al Ca 21 1_545 137.32(5) n
O Al Ca 20 1_545 45.87(5) n
Ca Al Ca 19_565 1_545 180.0 n
O Al Ca . 19 137.32(5) n
O Al Ca 2 19 103.59(5) n
O Al Ca 3 19 45.87(5) n
O Al Ca 19 19 42.68(5) n
O Al Ca 21 19 134.13(5) n
O Al Ca 20 19 76.41(5) n
Ca Al Ca 19_565 19 117.030(9) n
Ca Al Ca 1_545 19 62.970(9) n
O Al Ca . . 42.68(5) n
O Al Ca 2 . 76.41(5) n
O Al Ca 3 . 134.13(5) n
O Al Ca 19 . 137.32(5) n
O Al Ca 21 . 45.87(5) n
O Al Ca 20 . 103.59(5) n
Ca Al Ca 19_565 . 62.970(9) n
Ca Al Ca 1_545 . 117.030(9) n
Ca Al Ca 19 . 180.0 n
O Al Ca . 19_665 45.87(5) n
O Al Ca 2 19_665 137.32(5) n
O Al Ca 3 19_665 103.59(5) n
O Al Ca 19 19_665 134.13(5) n
O Al Ca 21 19_665 76.41(5) n
O Al Ca 20 19_665 42.68(5) n
Ca Al Ca 19_565 19_665 117.030(9) n
Ca Al Ca 1_545 19_665 62.970(9) n
Ca Al Ca 19 19_665 117.030(9) n
Ca Al Ca . 19_665 62.970(9) n
O Al Ca . 1_445 134.13(5) n
O Al Ca 2 1_445 42.68(5) n
O Al Ca 3 1_445 76.41(5) n
O Al Ca 19 1_445 45.87(5) n
O Al Ca 21 1_445 103.59(5) n
O Al Ca 20 1_445 137.32(5) n
Ca Al Ca 19_565 1_445 62.970(9) n
Ca Al Ca 1_545 1_445 117.030(9) n
Ca Al Ca 19 1_445 62.970(9) n
Ca Al Ca . 1_445 117.030(9) n
Ca Al Ca 19_665 1_445 180.0 n
O Ca O 3_565 2_665 117.00(3) n
O Ca O 3_565 . 117.00(3) n
O Ca O 2_665 . 117.00(3) n
O Ca O 3_565 20_565 64.71(8) n
O Ca O 2_665 20_565 86.01(6) n
O Ca O . 20_565 146.73(5) n
O Ca O 3_565 21 86.01(6) n
O Ca O 2_665 21 146.73(5) n
O Ca O . 21 64.71(8) n
O Ca O 20_565 21 82.82(7) n
O Ca O 3_565 19_665 146.73(5) n
O Ca O 2_665 19_665 64.71(8) n
O Ca O . 19_665 86.01(6) n
O Ca O 20_565 19_665 82.82(7) n
O Ca O 21 19_665 82.82(7) n
O Ca OW 3_565 . 79.91(5) n
O Ca OW 2_665 . 79.91(5) n
O Ca OW . . 79.91(5) n
O Ca OW 20_565 . 130.20(4) n
O Ca OW 21 . 130.20(4) n
O Ca OW 19_665 . 130.20(4) n
O Ca Al 3_565 1_565 33.34(4) n
O Ca Al 2_665 1_565 94.94(4) n
O Ca Al . 1_565 147.24(4) n
O Ca Al 20_565 1_565 33.87(4) n
O Ca Al 21 1_565 93.00(4) n
O Ca Al 19_665 1_565 116.14(5) n
OW Ca Al . 1_565 100.034(15) n
O Ca Al 3_565 . 94.94(4) n
O Ca Al 2_665 . 147.24(4) n
O Ca Al . . 33.34(4) n
O Ca Al 20_565 . 116.14(5) n
O Ca Al 21 . 33.87(4) n
O Ca Al 19_665 . 93.00(4) n
OW Ca Al . . 100.034(15) n
Al Ca Al 1_565 . 117.030(9) n
O Ca Al 3_565 1_665 147.24(4) n
O Ca Al 2_665 1_665 33.34(4) n
O Ca Al . 1_665 94.94(4) n
O Ca Al 20_565 1_665 93.00(4) n
O Ca Al 21 1_665 116.14(5) n
O Ca Al 19_665 1_665 33.87(4) n
OW Ca Al . 1_665 100.034(15) n
Al Ca Al 1_565 1_665 117.030(9) n
Al Ca Al . 1_665 117.030(9) n
O Ca Ca 3_565 19_565 44.16(4) n
O Ca Ca 2_665 19_565 152.56(4) n
O Ca Ca . 19_565 90.30(4) n
O Ca Ca 20_565 19_565 68.09(4) n
O Ca Ca 21 19_565 41.85(4) n
O Ca Ca 19_665 19_565 118.16(6) n
OW Ca Ca . 19_565 109.49(3) n
Al Ca Ca 1_565 19_565 58.515(4) n
Al Ca Ca . 19_565 58.515(4) n
Al Ca Ca 1_665 19_565 150.48(4) n
O Ca Ca 3_565 19_675 90.30(4) n
O Ca Ca 2_665 19_675 44.16(4) n
O Ca Ca . 19_675 152.56(4) n
O Ca Ca 20_565 19_675 41.85(4) n
O Ca Ca 21 19_675 118.16(6) n
O Ca Ca 19_665 19_675 68.09(4) n
OW Ca Ca . 19_675 109.49(3) n
Al Ca Ca 1_565 19_675 58.515(4) n
Al Ca Ca . 19_675 150.48(4) n
Al Ca Ca 1_665 19_675 58.515(4) n
Ca Ca Ca 19_565 19_675 109.45(3) n
Al O Ca . . 103.98(8) n
Al O Ca . 19_665 100.26(8) n
Ca O Ca . 19_665 93.99(6) n
Al O H . . 118.7(19) n
Ca O H . . 120.0(19) n
Ca O H 19_665 . 115.6(19) n
Ca OW HW . . 112(4) n

loop_
_geom_bond_atom_site_label_1
_geom_bond_atom_site_label_2
_geom_bond_site_symmetry_2
_geom_bond_distance
_geom_bond_publ_flag
Al O . 1.9105(16) y
Al O 2 1.9105(16) y
Al O 3 1.9105(16) y
Al O 19 1.9105(16) y
Al O 21 1.9105(16) y
Al O 20 1.9105(16) y
Al Ca 19_565 3.3735(3) n
Al Ca 1_545 3.3735(3) n
Al Ca 19 3.3735(3) n
Al Ca . 3.3735(3) n
Al Ca 19_665 3.3735(3) n
Al Ca 1_445 3.3735(3) n
Ca O 3_565 2.3568(18) y
Ca O 2_665 2.3568(18) y
Ca O . 2.3568(18) y
Ca O 20_565 2.4608(18) y
Ca O 21 2.4608(18) y
Ca O 19_665 2.4608(18) y
Ca OW . 2.492(5) y
Ca Al 1_565 3.3735(3) n
Ca Al 1_665 3.3735(3) n
Ca Ca 19_565 3.5238(6) n
Ca Ca 19_675 3.5238(6) n
O Ca 19_665 2.4607(18) n
O H . .923(18) y
OW HW . .94(2) y

loop_
_geom_hbond_atom_site_label_D
_geom_hbond_atom_site_label_H
_geom_hbond_atom_site_label_A
_geom_hbond_distance_DH
_geom_hbond_distance_HA
_geom_hbond_distance_DA
_geom_hbond_angle_DHA
_geom_hbond_publ_flag
O H Br .92(2) 2.74(2) 3.547(3) 146(5) y
OW HW Br .94(2) 2.52(5) 3.449(3) 167(9) y
